data_4108170
loop_
_publ_author_name
'Michael J. Katz'
'Taramatee Ramnial'
'Hua-Zhong Yu'
'Daniel B. Leznoff'

_publ_contact_author_address
; 
8888 University Drive
Department of Chemistry
Simon Fraser University
Burnaby, British Columbia
Canada   V5A 1S6 
;
_publ_contact_author_email dleznoff@sfu.ca
_publ_contact_author_fax 778-782-3765
_publ_contact_author_name 'Daniel B.Leznoff'
_publ_contact_author_phone 778-782-4406
_publ_section_title
;
 Polymorphism of Zn[Au(CN)2]2 and Its Luminescent Sensory Response to NH3
 Vapor
;
_journal_name_full 'Journal of the American Chemical Society'
_journal_page_first 10662
_journal_page_last 10673
_journal_paper_doi 10.1021/ja801773p
_journal_volume 130
_journal_year 2008
_chemical_formula_moiety 'C4 Au2 N4 Zn1'
_chemical_formula_sum 'C4 Au2 N4 Zn'
_chemical_formula_weight 563.40
_chemical_name_systematic ?
_space_group_IT_number 15
_symmetry_cell_setting monoclinic
_symmetry_space_group_name_Hall '-C 2yc'
_symmetry_space_group_name_H-M 'C 1 2/c 1'
_atom_sites_solution_hydrogens none
_atom_sites_solution_primary direct
_cell_angle_alpha 90
_cell_angle_beta 100.6000(10)
_cell_angle_gamma 90
_cell_formula_units_Z 8
_cell_length_a 8.90060(10)
_cell_length_b 16.8152(2)
_cell_length_c 14.3808(2)
_cell_measurement_reflns_used 1969
_cell_measurement_temperature 293
_cell_measurement_theta_max 25.5
_cell_measurement_theta_min 2.0
_cell_volume 2115.58(5)
_computing_cell_refinement 'Bruker APEX2 '
_computing_data_collection 'Bruker APEX2'
_computing_data_reduction 'Bruker SAINT'
_computing_molecular_graphics 'CAMERON (Watkin et al., 1996)'
_computing_structure_refinement 'CRYSTALS (Betteridge et al., 2003)'
_computing_structure_solution 'SIR92 (Altomare et al, 1994)'
_diffrn_ambient_temperature 293
_diffrn_measured_fraction_theta_full 0.944
_diffrn_measured_fraction_theta_max 0.913
_diffrn_measurement_device_type 'Bruker Smart APEX II'
_diffrn_measurement_method \w
_diffrn_radiation_monochromator graphite
_diffrn_radiation_type 'Mo K\a'
_diffrn_radiation_wavelength 0.71073
_diffrn_reflns_av_R_equivalents 0.044
_diffrn_reflns_limit_h_max 11
_diffrn_reflns_limit_h_min -11
_diffrn_reflns_limit_k_max 20
_diffrn_reflns_limit_k_min -22
_diffrn_reflns_limit_l_max 18
_diffrn_reflns_limit_l_min -16
_diffrn_reflns_number 6189
_diffrn_reflns_theta_full 25.190
_diffrn_reflns_theta_max 28.303
_diffrn_reflns_theta_min 2.422
_exptl_absorpt_coefficient_mu 29.868
_exptl_absorpt_correction_T_max 0.700
_exptl_absorpt_correction_T_min 0.058
_exptl_absorpt_correction_type multi-scan
_exptl_crystal_colour Clear
_exptl_crystal_density_diffrn 3.537
_exptl_crystal_description platelette
_exptl_crystal_F_000 1920
_exptl_crystal_size_max 0.20
_exptl_crystal_size_mid 0.20
_exptl_crystal_size_min 0.02
_refine_diff_density_max 2.16
_refine_diff_density_min -1.99
_refine_ls_extinction_method none
_refine_ls_goodness_of_fit_ref 1.1415
_refine_ls_hydrogen_treatment none
_refine_ls_matrix_type full
_refine_ls_number_parameters 102
_refine_ls_number_reflns 1656
_refine_ls_number_restraints 0
_refine_ls_R_factor_all 0.0599
_refine_ls_R_factor_gt 0.0435
_refine_ls_shift/su_max 0.000262
_refine_ls_structure_factor_coef F
_refine_ls_weighting_details
;
 Method= Modified Sheldrick 
 w=1/[\s^2^(F^2^) ] 
;
_refine_ls_weighting_scheme calc
_refine_ls_wR_factor_all 0.0661
_refine_ls_wR_factor_gt 0.0574
_refine_ls_wR_factor_ref 0.0563
_reflns_limit_h_max 11
_reflns_limit_h_min -11
_reflns_limit_k_max 22
_reflns_limit_k_min 0
_reflns_limit_l_max 18
_reflns_limit_l_min 0
_reflns_number_gt 1744
_reflns_number_total 2405
_reflns_threshold_expression I>2.0\s(I)
_oxford_refine_ls_r_factor_ref 0.0420
_oxford_refine_ls_scale 0.1230(4)
_oxford_reflns_number_all 2405
_oxford_reflns_threshold_expression_ref I>2.5\s(I)
_cod_data_source_file ja801773p-file004_2.cif
_cod_data_source_block beta-Zn[Au(CN)2]2
_cod_original_sg_symbol_H-M 'C 1 2/c 1 '
_cod_original_formula_sum 'C4 Au2 N4 Zn1'
_cod_database_code 4108170

loop_
_symmetry_equiv_pos_as_xyz
x,y,z
-x,-y,-z
x+1/2,y+1/2,z
-x+1/2,-y+1/2,-z
-x,y,-z+1/2
x,-y,z+1/2
-x+1/2,y+1/2,-z+1/2
x+1/2,-y+1/2,z+1/2

loop_
_atom_site_label
_atom_site_type_symbol
_atom_site_fract_x
_atom_site_fract_y
_atom_site_fract_z
_atom_site_U_iso_or_equiv
_atom_site_occupancy
_atom_site_adp_type
_atom_site_refinement_flags_posn
_atom_site_refinement_flags_adp
Au1 Au 1.2500 0.7500 0.0000 0.0665 1.0000 Uani S .
Au2 Au 0.82236(6) 0.32630(4) 0.21272(4) 0.0500 1.0000 Uani . .
Au3 Au 0.5000 0.61116(7) -0.2500 0.0615 1.0000 Uani S T
Zn1 Zn 0.79606(18) 0.60455(10) 0.08296(11) 0.0445 1.0000 Uani . .
N11 N 0.9847(15) 0.6531(10) 0.0584(10) 0.0689 1.0000 Uani . .
N21 N 0.8296(14) 0.4953(9) 0.1261(10) 0.0566 1.0000 Uani . .
N22 N 0.7230(15) 0.6727(8) 0.1754(10) 0.0609 1.0000 Uani . .
N31 N 0.6518(16) 0.6051(9) -0.0381(10) 0.0644 1.0000 Uani . .
C11 C 1.0790(18) 0.6895(11) 0.0342(11) 0.0633 1.0000 Uani . .
C21 C 0.8335(16) 0.4331(9) 0.1561(11) 0.0484 1.0000 Uani . .
C22 C 0.7027(19) 0.7260(12) 0.2209(12) 0.0628 1.0000 Uani . .
C31 C 0.5949(16) 0.6078(11) -0.1133(11) 0.0616 1.0000 Uani . .

loop_
_atom_site_aniso_label
_atom_site_aniso_U_11
_atom_site_aniso_U_22
_atom_site_aniso_U_33
_atom_site_aniso_U_23
_atom_site_aniso_U_13
_atom_site_aniso_U_12
Au1 0.0748(6) 0.0691(7) 0.0608(6) -0.0102(5) 0.0258(4) -0.0306(5)
Au2 0.0543(3) 0.0429(4) 0.0537(4) 0.0074(3) 0.0121(2) -0.0003(3)
Au3 0.0508(4) 0.0898(8) 0.0416(5) 0.0000 0.0022(3) 0.0000
Zn1 0.0560(8) 0.0394(10) 0.0379(9) -0.0001(7) 0.0085(7) -0.0058(7)
N11 0.070(8) 0.090(12) 0.048(8) 0.001(8) 0.013(6) -0.015(8)
N21 0.066(7) 0.045(8) 0.062(8) 0.004(7) 0.020(6) -0.010(6)
N22 0.077(8) 0.047(8) 0.062(9) 0.000(7) 0.020(7) 0.007(7)
N31 0.076(8) 0.066(10) 0.044(8) 0.000(7) -0.009(7) -0.002(7)
C11 0.067(9) 0.078(13) 0.047(9) -0.021(8) 0.014(7) -0.043(9)
C21 0.059(8) 0.028(8) 0.062(10) -0.010(7) 0.021(7) -0.009(6)
C22 0.068(9) 0.065(12) 0.062(11) -0.009(9) 0.028(8) 0.002(9)
C31 0.055(8) 0.083(14) 0.040(9) 0.000(8) -0.011(7) 0.001(8)

loop_
_atom_type_symbol
_atom_type_scat_dispersion_real
_atom_type_scat_dispersion_imag
_atom_type_scat_Cromer_Mann_a1
_atom_type_scat_Cromer_Mann_b1
_atom_type_scat_Cromer_Mann_a2
_atom_type_scat_Cromer_Mann_b2
_atom_type_scat_Cromer_Mann_a3
_atom_type_scat_Cromer_Mann_b3
_atom_type_scat_Cromer_Mann_a4
_atom_type_scat_Cromer_Mann_b4
_atom_type_scat_Cromer_Mann_c
_atom_type_scat_source
C 0.0033 0.0016 2.3100 20.8439 1.0200 10.2075 1.5886 0.5687 0.8650 51.6512 0.2156 'International Tables Vol C 4.2.6.8 and 6.1.1.4'
H 0.0000 0.0000 0.4930 10.5109 0.3229 26.1257 0.1402 3.1424 0.0408 57.7998 0.0030 'International Tables Vol C 4.2.6.8 and 6.1.1.4'
N 0.0061 0.0033 12.2126 0.0057 3.1322 9.8933 2.0125 28.9975 1.1663 0.5826 -11.5290 'International Tables Vol C 4.2.6.8 and 6.1.1.4'
Zn 0.2839 1.4301 14.0743 3.2655 7.0318 0.2333 5.1652 10.3163 2.4100 58.7097 1.3041 'International Tables Vol C 4.2.6.8 and 6.1.1.4'
Au -2.0133 8.8022 16.8819 0.4611 18.5913 8.6216 25.5582 1.4826 5.8600 36.3956 12.0658 'International Tables Vol C 4.2.6.8 and 6.1.1.4'

loop_
_geom_angle_atom_site_label_1
_geom_angle_site_symmetry_1
_geom_angle_atom_site_label_2
_geom_angle_atom_site_label_3
_geom_angle_site_symmetry_3
_geom_angle
_geom_angle_publ_flag
C11 4_765 Au1 C11 . 179.994 yes
C11 4_765 Au1 Au2 3_555 90.1(4) yes
C11 . Au1 Au2 3_555 89.9(4) yes
C11 4_765 Au1 Au2 2_765 89.9(4) yes
C11 . Au1 Au2 2_765 90.1(4) yes
Au2 3_555 Au1 Au2 2_765 179.996 yes
Au3 2_665 Au2 C22 7_645 90.9(5) yes
Au3 2_665 Au2 C21 . 83.4(4) yes
C22 7_645 Au2 C21 . 173.3(6) yes
Au3 2_665 Au2 Au1 3_445 104.944(17) yes
C22 7_645 Au2 Au1 3_445 95.6(5) yes
C21 . Au2 Au1 3_445 89.3(4) yes
Au3 2_665 Au2 Au2 5_755 145.15(3) yes
C22 7_645 Au2 Au2 5_755 91.8(5) yes
C21 . Au2 Au2 5_755 91.0(4) yes
Au1 3_445 Au2 Au2 5_755 109.35(2) yes
Au2 2_665 Au3 Au2 6_564 141.53(4) yes
Au2 2_665 Au3 C31 5_654 86.8(5) yes
Au2 6_564 Au3 C31 5_654 94.3(5) yes
Au2 2_665 Au3 C31 . 94.3(5) yes
Au2 6_564 Au3 C31 . 86.8(5) yes
C31 5_654 Au3 C31 . 176.8(11) yes
N11 . Zn1 N21 . 111.4(6) yes
N11 . Zn1 N22 . 106.4(6) yes
N21 . Zn1 N22 . 112.8(6) yes
N11 . Zn1 N31 . 106.3(6) yes
N21 . Zn1 N31 . 108.9(6) yes
N22 . Zn1 N31 . 110.8(6) yes
Zn1 . N11 C11 . 168.6(16) yes
Zn1 . N21 C21 . 171.5(13) yes
Zn1 . N22 C22 . 162.9(14) yes
Zn1 . N31 C31 . 166.6(14) yes
Au1 . C11 N11 . 176.3(16) yes
Au2 . C21 N21 . 174.7(13) yes
Au2 7_655 C22 N22 . 172.7(16) yes
Au3 . C31 N31 . 177.8(15) yes

loop_
_geom_bond_atom_site_label_1
_geom_bond_atom_site_label_2
_geom_bond_site_symmetry_2
_geom_bond_distance
_geom_bond_publ_flag
Au1 C11 4_765 1.967(15) yes
Au1 C11 . 1.967(15) yes
Au1 Au2 3_555 3.2702(6) yes
Au1 Au2 2_765 3.2702(6) yes
Au2 Au3 2_665 3.1925(7) yes
Au2 C22 7_645 1.971(19) yes
Au2 C21 . 1.982(16) yes
Au2 Au2 5_755 3.1466(11) yes
Au3 C31 5_654 1.993(15) yes
Au3 C31 . 1.993(15) yes
Zn1 N11 . 1.957(14) yes
Zn1 N21 . 1.944(15) yes
Zn1 N22 . 1.955(14) yes
Zn1 N31 . 1.964(13) yes
N11 C11 . 1.143(19) yes
N21 C21 . 1.129(19) yes
N22 C22 . 1.14(2) yes
N31 C31 . 1.107(18) yes
